data_1526838
loop_
_publ_author_name
'Touaiher, M.'
'Zahir, M.'
'Benkhouja, K.'
'Bettach, M.'
'Aranda, M.A.G.'
'Bruque, S.'

_publ_section_title
;
 Synthesis and structure of N H4 Co P O4 * 6(H2 O)
;
_journal_name_full 'Annales de Chimie (Paris)'
_journal_page_first 49
_journal_page_last 54
_journal_volume 26
_journal_year 2001
_chemical_formula_sum 'Co H16 N O10 P'
_chemical_name_systematic '(N H4) Co (P O4) (H2 O)6'
_space_group_IT_number 31
_symmetry_space_group_name_Hall 'P 2ac -2'
_symmetry_space_group_name_H-M 'P m n 21'
_cell_angle_alpha 90
_cell_angle_beta 90
_cell_angle_gamma 90
_cell_formula_units_Z 2
_cell_length_a 6.9403
_cell_length_b 6.14571
_cell_length_c 11.219
_cell_volume 478.525
_citation_journal_id_ASTM ANCPAC
_cod_data_source_file Touaiher_ANCPAC_2001_1444.cif
_cod_data_source_block H16Co1N1O10P1
_cod_original_cell_volume 478.5248
_cod_original_formula_sum 'H16 Co1 N1 O10 P1'
_cod_database_code 1526838

loop_
_symmetry_equiv_pos_as_xyz
x,y,z
-x+1/2,-y,z+1/2
-x,y,z
x+1/2,-y,z+1/2

loop_
_atom_site_label
_atom_site_type_symbol
_atom_site_fract_x
_atom_site_fract_y
_atom_site_fract_z
_atom_site_occupancy
_atom_site_U_iso_or_equiv
Co1 Co+2 0 0.3721 0.3686 1 0.0
O4 O-2 0.2219 0.4844 0.5053 1 0.0
O7 O-2 0.1822 0.1112 0.42 1 0.0
O5 O-2 0 -0.0216 0.8611 1 0.0
O3 O-2 0.259 0.2689 0.2643 1 0.0
O2 O-2 0 0.045 0.4752 1 0.0
O1 O-2 0 0.641 0.2812 1 0.0
N1 N-3 0 0.368 0.7376 1 0.0
P1 P+5 0 -0.0039 -0.0015 1 0.0
O6 O-2 0 0.7688 0.054 1 0.0
